data_1514333
loop_
_publ_author_name
'Wang, Lianke'
'Shen, Yanfang'
'Zhu, Qiuju'
'Xu, Weinan'
'Yang, Mingdi'
'Zhou, Hongping'
'Wu, Jieying'
'Tian, Yupeng'

_publ_section_title
;
 Systematic Study and Imaging Application of Aggregation-Induced Emission
 of Ester-Isophorone Derivatives
;
_journal_issue 16
_journal_name_full 'The Journal of Physical Chemistry C'
_journal_page_first 8531
_journal_paper_doi 10.1021/jp412279m
_journal_volume 118
_journal_year 2014
_chemical_formula_moiety 'C24 H25 N3 O2'
_chemical_formula_sum 'C24 H25 N3 O2'
_chemical_formula_weight 387.47
_chemical_name_systematic
; 
 ? 
;
_space_group_IT_number 33
_symmetry_cell_setting orthorhombic
_symmetry_space_group_name_Hall 'P 2c -2n'
_symmetry_space_group_name_H-M 'P n a 21'
_atom_sites_solution_hydrogens geom
_atom_sites_solution_primary direct
_atom_sites_solution_secondary difmap
_audit_creation_method SHELXL-97
_cell_angle_alpha 90.00
_cell_angle_beta 90.00
_cell_angle_gamma 90.00
_cell_formula_units_Z 4
_cell_length_a 48.93(2)
_cell_length_b 5.783(2)
_cell_length_c 7.453(3)
_cell_measurement_reflns_used 2284
_cell_measurement_temperature 296(2)
_cell_measurement_theta_max 19.45
_cell_measurement_theta_min 2.50
_cell_volume 2108.9(14)
_computing_cell_refinement 'Bruker SAINT'
_computing_data_collection 'Bruker APEX2'
_computing_data_reduction 'Bruker SAINT'
_computing_molecular_graphics 'Bruker SHELXTL'
_computing_publication_material 'Bruker SHELXTL'
_computing_structure_refinement 'SHELXL-97 (Sheldrick, 1997)'
_computing_structure_solution 'SHELXS-97 (Sheldrick, 1990)'
_diffrn_ambient_temperature 296(2)
_diffrn_measured_fraction_theta_full 1.000
_diffrn_measured_fraction_theta_max 1.000
_diffrn_measurement_device_type 'Bruker APEX-II CCD'
_diffrn_measurement_method '\f and \w scans'
_diffrn_radiation_monochromator graphite
_diffrn_radiation_source 'fine-focus sealed tube'
_diffrn_radiation_type MoK\a
_diffrn_radiation_wavelength 0.71073
_diffrn_reflns_av_R_equivalents 0.0517
_diffrn_reflns_av_sigmaI/netI 0.0488
_diffrn_reflns_limit_h_max 58
_diffrn_reflns_limit_h_min -54
_diffrn_reflns_limit_k_max 6
_diffrn_reflns_limit_k_min -6
_diffrn_reflns_limit_l_max 8
_diffrn_reflns_limit_l_min -8
_diffrn_reflns_number 14228
_diffrn_reflns_theta_full 24.99
_diffrn_reflns_theta_max 24.99
_diffrn_reflns_theta_min 0.83
_exptl_absorpt_coefficient_mu 0.079
_exptl_absorpt_correction_T_max 0.9844
_exptl_absorpt_correction_T_min 0.9767
_exptl_absorpt_correction_type multi-scan
_exptl_absorpt_process_details sadabs
_exptl_crystal_colour yellow
_exptl_crystal_density_diffrn 1.220
_exptl_crystal_density_method 'not measured'
_exptl_crystal_description block
_exptl_crystal_F_000 824
_exptl_crystal_size_max 0.30
_exptl_crystal_size_mid 0.20
_exptl_crystal_size_min 0.20
_refine_diff_density_max 0.244
_refine_diff_density_min -0.199
_refine_diff_density_rms 0.053
_refine_ls_abs_structure_details 'Flack H D (1983), Acta Cryst. A39, 876-881'
_refine_ls_abs_structure_Flack -3(3)
_refine_ls_extinction_method none
_refine_ls_goodness_of_fit_ref 0.852
_refine_ls_hydrogen_treatment mixed
_refine_ls_matrix_type full
_refine_ls_number_parameters 265
_refine_ls_number_reflns 3504
_refine_ls_number_restraints 1
_refine_ls_restrained_S_all 0.852
_refine_ls_R_factor_all 0.0798
_refine_ls_R_factor_gt 0.0536
_refine_ls_shift/su_max 0.001
_refine_ls_shift/su_mean 0.000
_refine_ls_structure_factor_coef Fsqd
_refine_ls_weighting_details 'calc w=1/[\s^2^(Fo^2^)+(0.1402P)^2^+0.2432P] where P=(Fo^2^+2Fc^2^)/3'
_refine_ls_weighting_scheme calc
_refine_ls_wR_factor_gt 0.1486
_refine_ls_wR_factor_ref 0.1807
_reflns_number_gt 2565
_reflns_number_total 3504
_reflns_threshold_expression >2sigma(I)
_cod_data_source_file jp412279m_si_002.cif
_cod_data_source_block b
_cod_depositor_comments
;
The following automatic conversions were performed:

'_symmetry_cell_setting' value 'Orthorhombic' changed to
'orthorhombic' according to
/usr/data/users/saulius/crontab/automatic-downloads/rss-feeds/ACS/lib/dictionaries/cif_core.dic
dictionary named 'cif_core.dic' version 2.4.2 from 2011-04-26.

Automatic conversion script
Id: cif_fix_values 2281 2013-09-26 08:29:07Z andrius 

 Adding full bibliography for 1514330--1514333.cif.
;
_cod_original_cell_volume 2108.7(15)
_cod_original_sg_symbol_Hall 'P2c-2n '
_cod_original_sg_symbol_H-M 'Pna2(1) '
_cod_database_code 1514333

loop_
_symmetry_equiv_pos_as_xyz
'x, y, z'
'-x, -y, z+1/2'
'-x+1/2, y+1/2, z+1/2'
'x+1/2, -y+1/2, z'

loop_
_atom_site_label
_atom_site_type_symbol
_atom_site_fract_x
_atom_site_fract_y
_atom_site_fract_z
_atom_site_U_iso_or_equiv
_atom_site_adp_type
_atom_site_occupancy
_atom_site_symmetry_multiplicity
_atom_site_calc_flag
_atom_site_refinement_flags
C1 C 0.75336(10) -0.3785(9) 0.2918(11) 0.106(2) Uani 1 1 d .
H1A H 0.7635 -0.4966 0.3529 0.159 Uiso 1 1 calc R
H1B H 0.7363 -0.4414 0.2505 0.159 Uiso 1 1 calc R
H1C H 0.7499 -0.2528 0.3726 0.159 Uiso 1 1 calc R
C2 C 0.76900(9) -0.2954(11) 0.1398(8) 0.0977(18) Uani 1 1 d .
H2A H 0.7602 -0.1591 0.0907 0.117 Uiso 1 1 calc R
H2B H 0.7692 -0.4132 0.0472 0.117 Uiso 1 1 calc R
C3 C 0.80127(8) -0.0334(7) 0.2629(6) 0.0620(10) Uani 1 1 d .
C4 C 0.84923(8) -0.1438(6) 0.2050(6) 0.0571(9) Uani 1 1 d .
C5 C 0.83069(7) 0.0063(6) 0.2965(5) 0.0507(9) Uani 1 1 d .
C6 C 0.84067(7) 0.1780(6) 0.4082(5) 0.0483(8) Uani 1 1 d .
C7 C 0.86968(7) 0.2148(6) 0.4269(5) 0.0510(9) Uani 1 1 d .
H7 H 0.8815 0.1132 0.3696 0.061 Uiso 1 1 calc R
C8 C 0.82221(7) 0.3410(6) 0.5076(6) 0.0561(9) Uani 1 1 d .
H8A H 0.8057 0.2587 0.5402 0.067 Uiso 1 1 calc R
H8B H 0.8171 0.4655 0.4273 0.067 Uiso 1 1 calc R
C9 C 0.83457(6) 0.4463(6) 0.6775(6) 0.0537(9) Uani 1 1 d .
C10 C 0.83764(9) 0.2618(7) 0.8231(6) 0.0674(11) Uani 1 1 d .
H10A H 0.8200 0.1982 0.8511 0.101 Uiso 1 1 calc R
H10B H 0.8454 0.3303 0.9289 0.101 Uiso 1 1 calc R
H10C H 0.8495 0.1410 0.7807 0.101 Uiso 1 1 calc R
C11 C 0.81547(8) 0.6360(6) 0.7440(7) 0.0721(12) Uani 1 1 d .
H11A H 0.8145 0.7572 0.6563 0.108 Uiso 1 1 calc R
H11B H 0.8223 0.6974 0.8550 0.108 Uiso 1 1 calc R
H11C H 0.7975 0.5728 0.7627 0.108 Uiso 1 1 calc R
C12 C 0.86262(6) 0.5487(6) 0.6324(5) 0.0508(8) Uani 1 1 d .
H12A H 0.8600 0.6915 0.5663 0.061 Uiso 1 1 calc R
H12B H 0.8719 0.5866 0.7434 0.061 Uiso 1 1 calc R
C13 C 0.88047(7) 0.3912(5) 0.5243(5) 0.0477(8) Uani 1 1 d .
C14 C 0.90961(7) 0.4325(6) 0.5149(5) 0.0516(8) Uani 1 1 d .
H14 H 0.9201 0.3218 0.4558 0.062 Uiso 1 1 calc R
C15 C 0.92302(7) 0.6146(6) 0.5830(5) 0.0496(8) Uani 1 1 d .
H15 H 0.9125 0.7233 0.6440 0.060 Uiso 1 1 calc R
C16 C 0.95224(6) 0.6605(6) 0.5719(5) 0.0453(7) Uani 1 1 d .
C17 C 0.96278(7) 0.8674(6) 0.6403(5) 0.0513(9) Uani 1 1 d .
H17 H 0.9508 0.9747 0.6900 0.062 Uiso 1 1 calc R
C18 C 0.97106(7) 0.5088(6) 0.4934(5) 0.0538(9) Uani 1 1 d .
H18 H 0.9648 0.3719 0.4427 0.065 Uiso 1 1 calc R
C19 C 0.99849(7) 0.5559(6) 0.4889(5) 0.0544(9) Uani 1 1 d .
H19 H 1.0105 0.4504 0.4374 0.065 Uiso 1 1 calc R
C20 C 0.99016(7) 0.9170(6) 0.6364(5) 0.0506(8) Uani 1 1 d .
H20 H 0.9965 1.0555 0.6842 0.061 Uiso 1 1 calc R
C21 C 1.00844(6) 0.7612(5) 0.5613(5) 0.0450(8) Uani 1 1 d .
C22 C 1.05753(8) 0.6688(8) 0.5161(7) 0.0768(13) Uani 1 1 d .
H22 H 1.0560 0.5149 0.4815 0.092 Uiso 1 1 calc R
N1 N 1.04613(6) 1.0236(6) 0.6025(6) 0.0701(10) Uani 1 1 d .
C24 C 1.07319(9) 1.0076(9) 0.5861(7) 0.0808(14) Uani 1 1 d .
H24 H 1.0852 1.1288 0.6084 0.097 Uiso 1 1 calc R
C23 C 1.08118(8) 0.7923(10) 0.5327(7) 0.0836(14) Uani 1 1 d .
H23 H 1.0989 0.7407 0.5121 0.100 Uiso 1 1 calc R
N2 N 1.03682(5) 0.8110(5) 0.5589(4) 0.0524(7) Uani 1 1 d .
N3 N 0.86418(7) -0.2643(7) 0.1322(6) 0.0782(11) Uani 1 1 d .
O1 O 0.79695(5) -0.2381(5) 0.1891(5) 0.0772(9) Uani 1 1 d .
O2 O 0.78312(7) 0.0980(6) 0.2927(8) 0.1297(19) Uani 1 1 d .

loop_
_atom_site_aniso_label
_atom_site_aniso_U_11
_atom_site_aniso_U_22
_atom_site_aniso_U_33
_atom_site_aniso_U_23
_atom_site_aniso_U_13
_atom_site_aniso_U_12
C1 0.067(3) 0.101(4) 0.148(6) 0.015(4) 0.003(3) -0.004(3)
C2 0.068(3) 0.133(4) 0.093(4) -0.027(3) -0.007(3) -0.043(3)
C3 0.063(2) 0.056(2) 0.067(3) -0.002(2) -0.0180(19) -0.0067(19)
C4 0.056(2) 0.058(2) 0.058(2) -0.008(2) -0.0082(19) -0.0148(17)
C5 0.055(2) 0.0473(18) 0.050(2) 0.0012(16) -0.0102(16) -0.0059(15)
C6 0.053(2) 0.0468(18) 0.0450(19) 0.0012(15) -0.0039(16) -0.0035(15)
C7 0.0522(19) 0.0495(19) 0.051(2) -0.0061(16) -0.0004(16) -0.0049(16)
C8 0.0469(19) 0.057(2) 0.065(2) -0.0051(19) -0.0017(17) 0.0009(15)
C9 0.0515(19) 0.0486(19) 0.061(2) -0.0069(17) 0.0019(17) -0.0086(15)
C10 0.084(3) 0.063(2) 0.056(2) 0.006(2) 0.004(2) -0.016(2)
C11 0.071(2) 0.065(2) 0.080(3) -0.015(2) 0.015(2) -0.0014(19)
C12 0.0560(19) 0.0452(18) 0.051(2) -0.0054(16) 0.0003(16) -0.0073(15)
C13 0.0463(17) 0.0460(18) 0.051(2) 0.0016(16) -0.0008(15) -0.0066(14)
C14 0.0485(18) 0.0507(19) 0.056(2) -0.0057(17) -0.0008(16) -0.0059(15)
C15 0.0520(19) 0.0514(19) 0.0455(19) 0.0020(16) -0.0025(15) -0.0069(15)
C16 0.0505(18) 0.0439(17) 0.0414(18) -0.0037(15) -0.0006(15) -0.0053(14)
C17 0.0495(19) 0.0466(18) 0.058(2) -0.0107(16) 0.0008(16) -0.0013(14)
C18 0.058(2) 0.0440(18) 0.060(2) -0.0101(17) -0.0002(17) -0.0129(15)
C19 0.0505(19) 0.052(2) 0.060(2) -0.0116(18) 0.0045(17) -0.0004(16)
C20 0.061(2) 0.0387(17) 0.052(2) -0.0097(16) 0.0007(17) -0.0106(15)
C21 0.0495(17) 0.0451(18) 0.0405(17) 0.0001(15) 0.0007(15) -0.0032(14)
C22 0.059(2) 0.080(3) 0.092(4) -0.020(3) 0.003(2) 0.000(2)
N1 0.0569(19) 0.064(2) 0.090(3) -0.0054(19) -0.0115(18) -0.0168(15)
C24 0.061(3) 0.091(3) 0.090(4) 0.010(3) -0.015(2) -0.024(2)
C23 0.048(2) 0.118(4) 0.085(4) -0.009(3) -0.005(2) 0.000(2)
N2 0.0499(16) 0.0554(16) 0.0521(18) -0.0023(14) 0.0002(15) -0.0082(13)
N3 0.069(2) 0.079(2) 0.087(3) -0.026(2) -0.001(2) -0.0089(18)
O1 0.0603(16) 0.091(2) 0.080(2) -0.0299(18) 0.0016(15) -0.0248(14)
O2 0.074(2) 0.080(2) 0.236(6) -0.042(3) -0.062(3) 0.0142(17)

loop_
_atom_type_symbol
_atom_type_description
_atom_type_scat_dispersion_real
_atom_type_scat_dispersion_imag
_atom_type_scat_source
C C 0.0033 0.0016 'International Tables Vol C Tables 4.2.6.8 and 6.1.1.4'
H H 0.0000 0.0000 'International Tables Vol C Tables 4.2.6.8 and 6.1.1.4'
N N 0.0061 0.0033 'International Tables Vol C Tables 4.2.6.8 and 6.1.1.4'
O O 0.0106 0.0060 'International Tables Vol C Tables 4.2.6.8 and 6.1.1.4'

loop_
_geom_angle_atom_site_label_1
_geom_angle_atom_site_label_2
_geom_angle_atom_site_label_3
_geom_angle
C2 C1 H1A 109.5
C2 C1 H1B 109.5
H1A C1 H1B 109.5
C2 C1 H1C 109.5
H1A C1 H1C 109.5
H1B C1 H1C 109.5
C1 C2 O1 112.0(5)
C1 C2 H2A 109.2
O1 C2 H2A 109.2
C1 C2 H2B 109.2
O1 C2 H2B 109.2
H2A C2 H2B 107.9
O2 C3 O1 122.0(4)
O2 C3 C5 126.6(4)
O1 C3 C5 111.4(3)
N3 C4 C5 179.7(5)
C6 C5 C4 119.9(3)
C6 C5 C3 123.8(3)
C4 C5 C3 116.3(3)
C5 C6 C7 120.7(3)
C5 C6 C8 122.3(3)
C7 C6 C8 116.9(3)
C13 C7 C6 123.0(3)
C13 C7 H7 118.5
C6 C7 H7 118.5
C6 C8 C9 114.9(3)
C6 C8 H8A 108.5
C9 C8 H8A 108.5
C6 C8 H8B 108.5
C9 C8 H8B 108.5
H8A C8 H8B 107.5
C11 C9 C10 109.4(3)
C11 C9 C8 108.3(3)
C10 C9 C8 110.4(3)
C11 C9 C12 110.0(3)
C10 C9 C12 109.7(3)
C8 C9 C12 109.1(3)
C9 C10 H10A 109.5
C9 C10 H10B 109.5
H10A C10 H10B 109.5
C9 C10 H10C 109.5
H10A C10 H10C 109.5
H10B C10 H10C 109.5
C9 C11 H11A 109.5
C9 C11 H11B 109.5
H11A C11 H11B 109.5
C9 C11 H11C 109.5
H11A C11 H11C 109.5
H11B C11 H11C 109.5
C13 C12 C9 113.9(3)
C13 C12 H12A 108.8
C9 C12 H12A 108.8
C13 C12 H12B 108.8
C9 C12 H12B 108.8
H12A C12 H12B 107.7
C7 C13 C14 118.7(3)
C7 C13 C12 121.2(3)
C14 C13 C12 120.0(3)
C15 C14 C13 126.4(3)
C15 C14 H14 116.8
C13 C14 H14 116.8
C14 C15 C16 127.0(3)
C14 C15 H15 116.5
C16 C15 H15 116.5
C17 C16 C18 116.5(3)
C17 C16 C15 119.8(3)
C18 C16 C15 123.7(3)
C20 C17 C16 122.1(3)
C20 C17 H17 118.9
C16 C17 H17 118.9
C19 C18 C16 122.0(3)
C19 C18 H18 119.0
C16 C18 H18 119.0
C18 C19 C21 120.2(3)
C18 C19 H19 119.9
C21 C19 H19 119.9
C17 C20 C21 120.2(3)
C17 C20 H20 119.9
C21 C20 H20 119.9
C20 C21 C19 119.0(3)
C20 C21 N2 120.3(3)
C19 C21 N2 120.7(3)
N2 C22 C23 107.3(4)
N2 C22 H22 126.3
C23 C22 H22 126.3
C24 N1 N2 104.5(3)
N1 C24 C23 112.0(4)
N1 C24 H24 124.0
C23 C24 H24 124.0
C24 C23 C22 105.1(4)
C24 C23 H23 127.4
C22 C23 H23 127.4
C22 N2 N1 111.1(3)
C22 N2 C21 128.1(3)
N1 N2 C21 120.8(3)
C3 O1 C2 117.3(4)

loop_
_geom_bond_atom_site_label_1
_geom_bond_atom_site_label_2
_geom_bond_distance
C1 C2 1.449(8)
C1 H1A 0.9600
C1 H1B 0.9600
C1 H1C 0.9600
C2 O1 1.454(5)
C2 H2A 0.9700
C2 H2B 0.9700
C3 O2 1.190(5)
C3 O1 1.322(5)
C3 C5 1.479(5)
C4 N3 1.147(5)
C4 C5 1.429(6)
C5 C6 1.385(5)
C6 C7 1.442(5)
C6 C8 1.501(5)
C7 C13 1.359(5)
C7 H7 0.9300
C8 C9 1.530(5)
C8 H8A 0.9700
C8 H8B 0.9700
C9 C11 1.524(5)
C9 C10 1.529(6)
C9 C12 1.532(4)
C10 H10A 0.9600
C10 H10B 0.9600
C10 H10C 0.9600
C11 H11A 0.9600
C11 H11B 0.9600
C11 H11C 0.9600
C12 C13 1.497(5)
C12 H12A 0.9700
C12 H12B 0.9700
C13 C14 1.447(5)
C14 C15 1.341(5)
C14 H14 0.9300
C15 C16 1.456(4)
C15 H15 0.9300
C16 C17 1.399(4)
C16 C18 1.400(5)
C17 C20 1.370(5)
C17 H17 0.9300
C18 C19 1.369(5)
C18 H18 0.9300
C19 C21 1.392(5)
C19 H19 0.9300
C20 C21 1.388(5)
C20 H20 0.9300
C21 N2 1.418(4)
C22 N2 1.344(5)
C22 C23 1.365(6)
C22 H22 0.9300
N1 C24 1.333(5)
N1 N2 1.351(4)
C24 C23 1.364(7)
C24 H24 0.9300
C23 H23 0.9300

loop_
_geom_torsion_atom_site_label_1
_geom_torsion_atom_site_label_2
_geom_torsion_atom_site_label_3
_geom_torsion_atom_site_label_4
_geom_torsion
N3 C4 C5 C6 44(90)
N3 C4 C5 C3 -136(89)
O2 C3 C5 C6 16.9(7)
O1 C3 C5 C6 -164.4(4)
O2 C3 C5 C4 -162.6(5)
O1 C3 C5 C4 16.0(5)
C4 C5 C6 C7 3.0(5)
C3 C5 C6 C7 -176.5(4)
C4 C5 C6 C8 179.9(4)
C3 C5 C6 C8 0.4(6)
C5 C6 C7 C13 175.1(4)
C8 C6 C7 C13 -2.0(5)
C5 C6 C8 C9 155.5(3)
C7 C6 C8 C9 -27.5(5)
C6 C8 C9 C11 170.5(3)
C6 C8 C9 C10 -69.8(4)
C6 C8 C9 C12 50.8(4)
C11 C9 C12 C13 -165.6(4)
C10 C9 C12 C13 74.0(4)
C8 C9 C12 C13 -47.0(4)
C6 C7 C13 C14 -171.6(3)
C6 C7 C13 C12 5.2(6)
C9 C12 C13 C7 20.9(5)
C9 C12 C13 C14 -162.3(3)
C7 C13 C14 C15 170.9(4)
C12 C13 C14 C15 -6.0(6)
C13 C14 C15 C16 -178.8(3)
C14 C15 C16 C17 175.7(4)
C14 C15 C16 C18 -3.5(6)
C18 C16 C17 C20 -2.1(5)
C15 C16 C17 C20 178.7(3)
C17 C16 C18 C19 2.2(6)
C15 C16 C18 C19 -178.6(4)
C16 C18 C19 C21 -1.0(6)
C16 C17 C20 C21 0.7(5)
C17 C20 C21 C19 0.6(5)
C17 C20 C21 N2 -179.3(3)
C18 C19 C21 C20 -0.5(6)
C18 C19 C21 N2 179.5(3)
N2 N1 C24 C23 0.3(6)
N1 C24 C23 C22 -0.2(6)
N2 C22 C23 C24 0.0(6)
C23 C22 N2 N1 0.2(6)
C23 C22 N2 C21 179.9(4)
C24 N1 N2 C22 -0.3(5)
C24 N1 N2 C21 179.9(4)
C20 C21 N2 C22 169.6(4)
C19 C21 N2 C22 -10.3(6)
C20 C21 N2 N1 -10.6(5)
C19 C21 N2 N1 169.4(4)
O2 C3 O1 C2 1.9(7)
C5 C3 O1 C2 -176.8(4)
C1 C2 O1 C3 -82.0(6)
